data_4060461
loop_
_publ_author_name
'Suzuki, Noriyuki'
'Watanabe, Takaaki'
'Iwasaki, Masakazu'
'Chihara, Teiji'

_publ_section_title
;
 Reaction of 1-Zirconacyclopent-3-yne with "Zirconocene":
 Synthesis and Structure of Bimetallic 1,2,3-Butatriene Complexes
;
_journal_coden_ASTM ORGND7
_journal_issue 9
_journal_name_full Organometallics
_journal_page_first 2065
_journal_page_last 2069
_journal_paper_doi 10.1021/om049288h
_journal_volume 24
_journal_year 2005
_chemical_formula_moiety 'C24 H24 Zr2 '
_chemical_formula_sum 'C24 H24 Zr2'
_chemical_formula_weight 494.89
_space_group_IT_number 14
_symmetry_cell_setting monoclinic
_symmetry_space_group_name_Hall '-P 2yn'
_symmetry_space_group_name_H-M 'P 1 21/n 1'
_cell_angle_alpha 90
_cell_angle_beta 91.116(3)
_cell_angle_gamma 90
_cell_formula_units_Z 2
_cell_length_a 8.7249(6)
_cell_length_b 7.9789(6)
_cell_length_c 13.8141(8)
_cell_measurement_temperature 93.2
_cell_volume 961.5(1)
_exptl_crystal_density_diffrn 1.709
_cod_original_sg_symbol_H-M 'P 21/n'
_cod_original_formula_sum 'C24 H24 Zr2 '
_cod_database_code 4060461

loop_
_symmetry_equiv_pos_as_xyz
x,y,z
1/2-x,1/2+y,1/2-z
-x,-y,-z
1/2+x,1/2-y,1/2+z

loop_
_atom_site_label
_atom_site_type_symbol
_atom_site_fract_x
_atom_site_fract_y
_atom_site_fract_z
_atom_site_U_iso_or_equiv
_atom_site_adp_type
_atom_site_occupancy
_atom_site_calc_flag
_atom_site_refinement_flags
_atom_site_disorder_assembly
_atom_site_disorder_group
Zr Zr 0.19494(6) 0.17288(8) 0.01246(4) 0.0195(2) Uani 1.00 d . . .
C1 C 0.2030(6) -0.1028(9) 0.0389(4) 0.021(2) Uani 1.00 d . . .
C2 C 0.0369(7) -0.0732(8) 0.0133(4) 0.019(2) Uani 1.00 d . . .
C3 C 0.247(1) 0.103(1) -0.1609(5) 0.051(3) Uani 1.00 d . . .
C4 C 0.1825(8) 0.268(1) -0.1611(5) 0.035(2) Uani 1.00 d . . .
C5 C 0.2892(9) 0.3691(10) -0.1167(5) 0.040(2) Uani 1.00 d . . .
C6 C 0.4150(8) 0.277(1) -0.0860(5) 0.044(2) Uani 1.00 d . . .
C7 C 0.3924(9) 0.119(1) -0.1138(5) 0.044(2) Uani 1.00 d . . .
C8 C 0.2853(10) 0.200(1) 0.1864(5) 0.049(3) Uani 1.00 d . . .
C9 C 0.328(1) 0.340(1) 0.1414(6) 0.060(3) Uani 1.00 d . . .
C10 C 0.190(2) 0.4303(9) 0.1122(6) 0.073(3) Uani 1.00 d . . .
C11 C 0.0694(9) 0.3284(10) 0.1490(5) 0.038(2) Uani 1.00 d . . .
C12 C 0.1316(9) 0.195(1) 0.1903(5) 0.040(2) Uani 1.00 d . . .
H1a H 0.265(9) -0.177(9) -0.007(5) 0.04(2) Uiso 1.00 d . . .
H1b H 0.208(8) -0.151(8) 0.110(5) 0.04(2) Uiso 1.00 d . . .
H3 H 0.1984 0.0027 -0.1870 0.0627 Uiso 1.00 calc . . .
H4 H 0.0840 0.3014 -0.1865 0.0446 Uiso 1.00 calc . . .
H5 H 0.2777 0.4888 -0.1075 0.0471 Uiso 1.00 calc . . .
H6 H 0.5036 0.3174 -0.0507 0.0538 Uiso 1.00 calc . . .
H7 H 0.4652 0.0294 -0.1042 0.0536 Uiso 1.00 calc . . .
H8 H 0.3543 0.1140 0.2111 0.0597 Uiso 1.00 calc . . .
H9 H 0.4329 0.3745 0.1301 0.0693 Uiso 1.00 calc . . .
H10 H 0.1825 0.5329 0.0769 0.0832 Uiso 1.00 calc . . .
H11 H -0.0390 0.3538 0.1444 0.0466 Uiso 1.00 calc . . .
H12 H 0.0726 0.1052 0.2193 0.0499 Uiso 1.00 calc . . .

loop_
_atom_site_aniso_label
_atom_site_aniso_U_11
_atom_site_aniso_U_22
_atom_site_aniso_U_33
_atom_site_aniso_U_12
_atom_site_aniso_U_13
_atom_site_aniso_U_23
Zr 0.0188(3) 0.0234(4) 0.0165(4) 0.0013(3) 0.0023(2) 0.0011(3)
C1 0.015(3) 0.028(3) 0.021(3) 0.010(3) 0.000(2) 0.013(3)
C2 0.024(3) 0.023(3) 0.011(3) 0.004(3) -0.001(2) 0.003(2)
C3 0.085(7) 0.050(5) 0.018(4) -0.024(5) 0.032(4) -0.008(4)
C4 0.023(4) 0.060(5) 0.023(3) 0.001(4) 0.001(3) 0.015(4)
C5 0.044(4) 0.041(5) 0.035(4) -0.003(4) -0.001(3) 0.027(4)
C6 0.023(4) 0.075(6) 0.034(4) -0.005(4) 0.001(3) 0.020(4)
C7 0.039(4) 0.075(6) 0.017(3) 0.035(4) 0.020(3) 0.020(4)
C8 0.047(5) 0.070(6) 0.030(4) 0.004(5) -0.004(4) -0.015(4)
C9 0.047(5) 0.088(8) 0.045(5) -0.035(5) 0.012(4) -0.025(5)
C10 0.18(1) 0.012(4) 0.030(4) -0.012(6) 0.005(6) -0.015(3)
C11 0.044(4) 0.039(5) 0.033(4) 0.012(4) 0.002(3) -0.023(4)
C12 0.049(5) 0.049(5) 0.021(3) 0.005(4) 0.002(3) -0.016(3)

loop_
_geom_bond_atom_site_label_1
_geom_bond_atom_site_label_2
_geom_bond_distance
_geom_bond_site_symmetry_1
_geom_bond_site_symmetry_2
_geom_bond_publ_flag
ZR C1 2.230(7) . . yes
ZR C2 2.399(6) . . yes
ZR C2 2.196(6) . 3_555 yes
ZR C3 2.510(6) . . yes
ZR C4 2.514(6) . . yes
ZR C5 2.523(7) . . yes
ZR C6 2.517(7) . . yes
ZR C7 2.513(6) . . yes
ZR C8 2.523(7) . . yes
ZR C9 2.494(8) . . yes
ZR C10 2.474(7) . . yes
ZR C11 2.525(6) . . yes
ZR C12 2.535(6) . . yes
C1 C2 1.504(8) . . yes
C2 C2 1.38(1) . 3_555 yes
C3 C4 1.43(1) . . yes
C3 C7 1.42(1) . . yes
C4 C5 1.37(1) . . yes
C5 C6 1.38(1) . . yes
C6 C7 1.34(1) . . yes
C8 C9 1.34(1) . . yes
C8 C12 1.34(1) . . yes
C9 C10 1.45(1) . . yes
C10 C11 1.43(1) . . yes
C11 C12 1.32(1) . . yes
